data_7711982
loop_
_publ_author_name
'Li, Yijie'
'Shen, Yu-Hsuan'
'Esper, Alec M.'
'Tidwell, John R.'
'Veige, Adam S.'
'Martin, Caleb D.'

_publ_section_title
;
 Probing borafluorene B-C bond insertion with gold acetylide and azide.
;
_journal_issue 3
_journal_name_full 'Dalton transactions (Cambridge, England : 2003)'
_journal_page_first 668
_journal_page_last 674
_journal_paper_doi 10.1039/d2dt03672j
_journal_volume 52
_journal_year 2023
_chemical_formula_sum 'C53 H47 Au B Cl2 N2 P'
_chemical_formula_weight 1021.57
_chemical_name_systematic 3ZDMAP
_chemical_properties_physical Air-sensitive,Moisture-sensitive
_space_group_crystal_system triclinic
_space_group_IT_number 2
_space_group_name_Hall '-P 1'
_space_group_name_H-M_alt 'P -1'
_atom_sites_solution_hydrogens geom
_atom_sites_solution_primary direct
_audit_creation_method SHELXL-2013
_audit_update_record
;
2022-11-11 deposited with the CCDC.	2022-12-12 downloaded from the CCDC.
;
_cell_angle_alpha 82.115(7)
_cell_angle_beta 82.921(7)
_cell_angle_gamma 76.566(7)
_cell_formula_units_Z 2
_cell_length_a 12.804(2)
_cell_length_b 14.327(2)
_cell_length_c 14.901(3)
_cell_measurement_reflns_used 8923
_cell_measurement_temperature 150(2)
_cell_measurement_theta_max 28.87
_cell_measurement_theta_min 2.77
_cell_volume 2621.7(8)
_computing_cell_refinement 'Bruker SAINT'
_computing_data_collection 'Bruker APEX2'
_computing_data_reduction 'Bruker SAINT'
_computing_molecular_graphics 'Bruker SHELXTL'
_computing_publication_material 'Bruker SHELXTL'
_computing_structure_refinement 'SHELXL-2013 (Sheldrick, 2013)'
_computing_structure_solution 'SHELXS-97 (Sheldrick 2008)'
_diffrn_ambient_temperature 150(2)
_diffrn_measured_fraction_theta_full 0.999
_diffrn_measured_fraction_theta_max 0.999
_diffrn_measurement_device_type 'Bruker APEX-II CCD'
_diffrn_measurement_method '\f and \w scans'
_diffrn_radiation_type MoK\a
_diffrn_radiation_wavelength 0.71073
_diffrn_reflns_av_R_equivalents 0.0674
_diffrn_reflns_av_unetI/netI 0.0489
_diffrn_reflns_Laue_measured_fraction_full 0.999
_diffrn_reflns_Laue_measured_fraction_max 0.999
_diffrn_reflns_limit_h_max 16
_diffrn_reflns_limit_h_min -16
_diffrn_reflns_limit_k_max 18
_diffrn_reflns_limit_k_min -18
_diffrn_reflns_limit_l_max 18
_diffrn_reflns_limit_l_min -18
_diffrn_reflns_number 62983
_diffrn_reflns_point_group_measured_fraction_full 0.999
_diffrn_reflns_point_group_measured_fraction_max 0.999
_diffrn_reflns_theta_full 25.242
_diffrn_reflns_theta_max 26.732
_diffrn_reflns_theta_min 1.950
_exptl_absorpt_coefficient_mu 2.971
_exptl_absorpt_correction_T_max 0.680
_exptl_absorpt_correction_T_min 0.557
_exptl_absorpt_correction_type multi-scan
_exptl_absorpt_process_details SADabs
_exptl_crystal_colour yellow
_exptl_crystal_density_diffrn 1.294
_exptl_crystal_description block
_exptl_crystal_F_000 1024
_exptl_crystal_recrystallization_method 'Vapor Diffusion'
_exptl_crystal_size_max 0.082
_exptl_crystal_size_mid 0.061
_exptl_crystal_size_min 0.043
_platon_squeeze_details
'AS THE CRYSTAL WAS GROWN FROM DICHLOROMETHANE VAPOR DIFFUSION TO TOLUENE; TWO DISODERED MOLEUCLES OF DICHLOROMETHANE AND TWO DISORDERED TOLUENE WOULD NOT RESOLVE. THE REAMINING DISORDERD DICHLOROMETHANE MOLECULE WAS MODELED TO DISPLAY IDENTITY.'
_refine_diff_density_max 1.819
_refine_diff_density_min -1.551
_refine_diff_density_rms 0.136
_refine_ls_extinction_method none
_refine_ls_goodness_of_fit_ref 1.068
_refine_ls_hydrogen_treatment constr
_refine_ls_matrix_type full
_refine_ls_number_parameters 548
_refine_ls_number_reflns 11112
_refine_ls_number_restraints 0
_refine_ls_restrained_S_all 1.068
_refine_ls_R_factor_all 0.0545
_refine_ls_R_factor_gt 0.0456
_refine_ls_shift/su_max 0.001
_refine_ls_shift/su_mean 0.000
_refine_ls_structure_factor_coef Fsqd
_refine_ls_weighting_details 'w=1/[\s^2^(Fo^2^)+(0.0509P)^2^+7.1697P] where P=(Fo^2^+2Fc^2^)/3'
_refine_ls_weighting_scheme calc
_refine_ls_wR_factor_gt 0.1036
_refine_ls_wR_factor_ref 0.1071
_reflns_Friedel_coverage 0.000
_reflns_number_gt 9784
_reflns_number_total 11112
_reflns_threshold_expression 'I > 2\s(I)'
_cod_data_source_file d2dt03672j2.cif
_cod_data_source_block 3ZDMAP
_cod_depositor_comments
;
The following automatic conversions were performed:

data item '_exptl_absorpt_correction_type' value 'MULTI-SCAN' was
changed to 'multi-scan' in accordance with the
/home/data/users/saulius/crontab/automatic-downloads/rss-feeds/RSC/lib/dictionaries/cif_core.dic
dictionary named 'cif_core.dic' version 2.4.2 last updated on
2011-04-26.

data item '_atom_sites_solution_primary' value 'DIRECT METHODS' was
changed to 'direct'.

Automatic conversion script
Id: cif_fix_values 7556 2019-12-06 15:28:31Z antanas 

 Adding full bibliography for 7711980--7711982.cif.
;
_cod_database_code 7711982
_shelx_space_group_comment
; 
The symmetry employed for this shelxl refinement is uniquely defined 
by the following loop, which should always be used as a source of 
symmetry information in preference to the above space-group names. 
They are only intended as comments. 
;
_shelx_estimated_absorpt_t_min 0.793
_shelx_estimated_absorpt_t_max 0.883
_shelxl_version_number 2013-4
_platon_squeeze_void_probe_radius 1.20

loop_
_space_group_symop_operation_xyz
'x, y, z'
'-x, -y, -z'

loop_
_atom_site_label
_atom_site_type_symbol
_atom_site_fract_x
_atom_site_fract_y
_atom_site_fract_z
_atom_site_U_iso_or_equiv
_atom_site_adp_type
_atom_site_occupancy
_atom_site_site_symmetry_order
_atom_site_calc_flag
_atom_site_refinement_flags_posn
_atom_site_refinement_flags_adp
_atom_site_refinement_flags_occupancy
_atom_site_disorder_assembly
_atom_site_disorder_group
C95 C 0.8660(11) 0.0516(9) 0.1837(9) 0.114(4) Uani 0.473(6) 1 d . . P A 1
H95A H 0.9241 0.0299 0.2249 0.137 Uiso 0.473(6) 1 calc R U P A 1
H95B H 0.8037 0.0237 0.2106 0.137 Uiso 0.473(6) 1 calc R U P A 1
Cl1 Cl 0.9111(4) 0.0133(3) 0.0777(3) 0.1691(19) Uani 0.473(6) 1 d . . P A 1
Cl2 Cl 0.8268(10) 0.1802(7) 0.1703(7) 0.159(2) Uani 0.473(6) 1 d . . P A 1
C95A C 0.8660(11) 0.0516(9) 0.1837(9) 0.114(4) Uani 0.527(6) 1 d . . P A 2
H95C H 0.8777 -0.0044 0.2311 0.137 Uiso 0.527(6) 1 calc R U P A 2
H95D H 0.7876 0.0803 0.1862 0.137 Uiso 0.527(6) 1 calc R U P A 2
Cl1A Cl 0.9111(4) 0.0133(3) 0.0777(3) 0.1691(19) Uani 0.527(6) 1 d . . P A 2
Cl2A Cl 0.9353(9) 0.1375(6) 0.2051(6) 0.159(2) Uani 0.527(6) 1 d . . P A 2
Au1 Au 0.37708(2) 0.34875(2) 0.69413(2) 0.02255(7) Uani 1 1 d . . . . .
B1 B 0.3129(4) 0.1560(4) 0.6055(4) 0.0242(12) Uani 1 1 d . . . . .
C1 C 0.2665(4) 0.1232(3) 0.5200(4) 0.0282(11) Uani 1 1 d . . . . .
C2 C 0.1569(4) 0.1199(4) 0.5271(4) 0.0321(12) Uani 1 1 d . . . . .
C3 C 0.0887(4) 0.1451(4) 0.6112(4) 0.0344(13) Uani 1 1 d . . . . .
C4 C 0.1168(4) 0.2079(4) 0.6661(4) 0.0313(12) Uani 1 1 d . . . . .
C5 C 0.2200(4) 0.2414(4) 0.6454(4) 0.0262(11) Uani 1 1 d . . . . .
C6 C 0.3288(4) 0.0980(4) 0.4394(4) 0.0314(12) Uani 1 1 d . . . . .
H6 H 0.4036 0.0979 0.4334 0.038 Uiso 1 1 calc R U . . .
C7 C 0.2846(5) 0.0731(4) 0.3677(4) 0.0366(13) Uani 1 1 d . . . . .
H7 H 0.3288 0.0576 0.3134 0.044 Uiso 1 1 calc R U . . .
C8 C 0.1772(5) 0.0710(4) 0.3753(5) 0.0428(15) Uani 1 1 d . . . . .
H8 H 0.1470 0.0536 0.3266 0.051 Uiso 1 1 calc R U . . .
C9 C 0.1136(5) 0.0943(4) 0.4540(5) 0.0416(15) Uani 1 1 d . . . . .
H9 H 0.0392 0.0930 0.4590 0.050 Uiso 1 1 calc R U . . .
C10 C -0.0019(5) 0.1058(4) 0.6404(5) 0.0480(17) Uani 1 1 d . . . . .
H10 H -0.0212 0.0644 0.6037 0.058 Uiso 1 1 calc R U . . .
C11 C -0.0636(5) 0.1254(5) 0.7209(6) 0.0524(18) Uani 1 1 d . . . . .
H11 H -0.1243 0.0974 0.7397 0.063 Uiso 1 1 calc R U . . .
C12 C -0.0363(5) 0.1863(4) 0.7742(5) 0.0455(16) Uani 1 1 d . . . . .
H12 H -0.0787 0.2009 0.8295 0.055 Uiso 1 1 calc R U . . .
C13 C 0.0529(4) 0.2259(4) 0.7466(4) 0.0379(14) Uani 1 1 d . . . . .
H13 H 0.0711 0.2670 0.7844 0.045 Uiso 1 1 calc R U . . .
C14 C 0.2317(4) 0.3280(4) 0.6665(4) 0.0268(11) Uani 1 1 d . . . . .
C15 C 0.3497(4) 0.0669(3) 0.6838(4) 0.0272(11) Uani 1 1 d . . . . .
C16 C 0.3521(5) 0.0835(4) 0.7733(4) 0.0397(14) Uani 1 1 d . . . . .
H16 H 0.3285 0.1478 0.7886 0.048 Uiso 1 1 calc R U . . .
C17 C 0.3875(6) 0.0108(5) 0.8410(5) 0.0536(18) Uani 1 1 d . . . . .
H17 H 0.3889 0.0253 0.9011 0.064 Uiso 1 1 calc R U . . .
C18 C 0.4209(6) -0.0837(4) 0.8201(5) 0.0485(16) Uani 1 1 d . . . . .
H18 H 0.4462 -0.1344 0.8657 0.058 Uiso 1 1 calc R U . . .
C19 C 0.4172(5) -0.1035(4) 0.7338(5) 0.0432(15) Uani 1 1 d . . . . .
H19 H 0.4389 -0.1683 0.7198 0.052 Uiso 1 1 calc R U . . .
C20 C 0.3819(4) -0.0298(4) 0.6660(4) 0.0329(12) Uani 1 1 d . . . . .
H20 H 0.3795 -0.0454 0.6064 0.039 Uiso 1 1 calc R U . . .
N1 N 0.4213(3) 0.1931(3) 0.5610(3) 0.0240(9) Uani 1 1 d . . . . .
C22 C 0.4135(4) 0.2676(3) 0.4938(4) 0.0250(10) Uani 1 1 d . . . . .
H22 H 0.3437 0.3045 0.4822 0.030 Uiso 1 1 calc R U . . .
C23 C 0.5000(4) 0.2923(4) 0.4422(4) 0.0284(11) Uani 1 1 d . . . . .
H23 H 0.4894 0.3457 0.3963 0.034 Uiso 1 1 calc R U . . .
C24 C 0.6055(4) 0.2395(4) 0.4559(4) 0.0272(11) Uani 1 1 d . . . . .
C25 C 0.6129(4) 0.1652(4) 0.5296(4) 0.0284(11) Uani 1 1 d . . . . .
H25 H 0.6817 0.1297 0.5457 0.034 Uiso 1 1 calc R U . . .
C26 C 0.5220(4) 0.1443(3) 0.5775(4) 0.0249(10) Uani 1 1 d . . . . .
H26 H 0.5298 0.0926 0.6251 0.030 Uiso 1 1 calc R U . . .
C27 C 0.6826(5) 0.3309(5) 0.3249(5) 0.0470(16) Uani 1 1 d . . . . .
H27A H 0.6388 0.3151 0.2822 0.071 Uiso 1 1 calc R U . . .
H27B H 0.7543 0.3341 0.2945 0.071 Uiso 1 1 calc R U . . .
H27C H 0.6476 0.3936 0.3460 0.071 Uiso 1 1 calc R U . . .
C28 C 0.7995(5) 0.1944(5) 0.4168(5) 0.0506(17) Uani 1 1 d . . . . .
H28A H 0.8125 0.1896 0.4809 0.076 Uiso 1 1 calc R U . . .
H28B H 0.8554 0.2219 0.3785 0.076 Uiso 1 1 calc R U . . .
H28C H 0.8017 0.1299 0.4005 0.076 Uiso 1 1 calc R U . . .
C29 C 0.1375(4) 0.4114(4) 0.6779(4) 0.0285(11) Uani 1 1 d . . . . .
C30 C 0.0516(4) 0.4307(4) 0.6242(4) 0.0348(13) Uani 1 1 d . . . . .
H30 H 0.0508 0.3874 0.5815 0.042 Uiso 1 1 calc R U . . .
C31 C -0.0323(5) 0.5107(4) 0.6308(5) 0.0439(15) Uani 1 1 d . . . . .
H31 H -0.0901 0.5198 0.5940 0.053 Uiso 1 1 calc R U . . .
C32 C -0.0341(5) 0.5782(4) 0.6903(5) 0.0449(16) Uani 1 1 d . . . . .
C33 C 0.0508(5) 0.5612(4) 0.7433(5) 0.0460(16) Uani 1 1 d . . . . .
H33 H 0.0520 0.6056 0.7847 0.055 Uiso 1 1 calc R U . . .
C34 C 0.1349(5) 0.4799(4) 0.7372(4) 0.0374(13) Uani 1 1 d . . . . .
H34 H 0.1923 0.4707 0.7745 0.045 Uiso 1 1 calc R U . . .
C35 C -0.1264(6) 0.6666(5) 0.6963(6) 0.066(2) Uani 1 1 d . . . . .
H35A H -0.1270 0.6938 0.7533 0.099 Uiso 1 1 calc R U . . .
H35B H -0.1950 0.6478 0.6949 0.099 Uiso 1 1 calc R U . . .
H35C H -0.1167 0.7151 0.6447 0.099 Uiso 1 1 calc R U . . .
C36 C 0.5162(4) 0.4735(4) 0.8022(4) 0.0289(11) Uani 1 1 d . . . . .
C37 C 0.4263(5) 0.4943(4) 0.8638(4) 0.0370(13) Uani 1 1 d . . . . .
H37 H 0.3761 0.4537 0.8730 0.044 Uiso 1 1 calc R U . . .
C38 C 0.4082(6) 0.5729(5) 0.9122(4) 0.0462(15) Uani 1 1 d . . . . .
H38 H 0.3458 0.5866 0.9539 0.055 Uiso 1 1 calc R U . . .
C39 C 0.4826(6) 0.6323(5) 0.8994(5) 0.0492(16) Uani 1 1 d . . . . .
H39 H 0.4715 0.6858 0.9333 0.059 Uiso 1 1 calc R U . . .
C40 C 0.5714(6) 0.6134(5) 0.8379(5) 0.0500(17) Uani 1 1 d . . . . .
H40 H 0.6213 0.6543 0.8287 0.060 Uiso 1 1 calc R U . . .
C41 C 0.5887(5) 0.5342(4) 0.7886(4) 0.0373(13) Uani 1 1 d . . . . .
H41 H 0.6501 0.5217 0.7456 0.045 Uiso 1 1 calc R U . . .
C42 C 0.6393(4) 0.3814(3) 0.6511(3) 0.0230(10) Uani 1 1 d . . . . .
C43 C 0.6114(5) 0.4477(4) 0.5759(4) 0.0337(12) Uani 1 1 d . . . . .
H43 H 0.5389 0.4825 0.5728 0.040 Uiso 1 1 calc R U . . .
C44 C 0.6896(5) 0.4631(4) 0.5050(4) 0.0403(14) Uani 1 1 d . . . . .
H44 H 0.6710 0.5096 0.4543 0.048 Uiso 1 1 calc R U . . .
C45 C 0.7938(5) 0.4108(5) 0.5089(4) 0.0428(15) Uani 1 1 d . . . . .
H45 H 0.8475 0.4214 0.4610 0.051 Uiso 1 1 calc R U . . .
C46 C 0.8211(5) 0.3425(5) 0.5826(5) 0.0451(15) Uani 1 1 d . . . . .
H46 H 0.8928 0.3053 0.5841 0.054 Uiso 1 1 calc R U . . .
C47 C 0.7450(4) 0.3283(4) 0.6534(4) 0.0362(13) Uani 1 1 d . . . . .
H47 H 0.7645 0.2822 0.7041 0.043 Uiso 1 1 calc R U . . .
C48 C 0.5961(4) 0.2660(4) 0.8193(4) 0.0272(11) Uani 1 1 d . . . . .
C49 C 0.6601(4) 0.2769(4) 0.8845(4) 0.0359(13) Uani 1 1 d . . . . .
H49 H 0.6694 0.3392 0.8918 0.043 Uiso 1 1 calc R U . . .
C50 C 0.7100(5) 0.1967(5) 0.9388(4) 0.0472(16) Uani 1 1 d . . . . .
H50 H 0.7532 0.2039 0.9838 0.057 Uiso 1 1 calc R U . . .
C51 C 0.6969(6) 0.1060(5) 0.9275(5) 0.0512(17) Uani 1 1 d . . . . .
H51 H 0.7322 0.0510 0.9643 0.061 Uiso 1 1 calc R U . . .
C52 C 0.6339(7) 0.0945(5) 0.8641(5) 0.0564(19) Uani 1 1 d . . . . .
H52 H 0.6248 0.0320 0.8572 0.068 Uiso 1 1 calc R U . . .
C53 C 0.5829(6) 0.1751(4) 0.8096(5) 0.0456(15) Uani 1 1 d . . . . .
H53 H 0.5387 0.1674 0.7656 0.055 Uiso 1 1 calc R U . . .
N2 N 0.6934(4) 0.2568(3) 0.4025(3) 0.0358(11) Uani 1 1 d . . . . .
P1 P 0.53390(10) 0.36749(9) 0.74145(9) 0.0253(3) Uani 1 1 d . . . . .

loop_
_atom_site_aniso_label
_atom_site_aniso_U_11
_atom_site_aniso_U_22
_atom_site_aniso_U_33
_atom_site_aniso_U_23
_atom_site_aniso_U_13
_atom_site_aniso_U_12
C95 0.128(10) 0.113(10) 0.101(9) -0.012(7) -0.025(8) -0.018(8)
Cl1 0.222(5) 0.139(3) 0.138(3) -0.014(3) -0.096(3) 0.018(3)
Cl2 0.205(7) 0.121(5) 0.151(5) -0.022(4) 0.005(5) -0.041(5)
C95A 0.128(10) 0.113(10) 0.101(9) -0.012(7) -0.025(8) -0.018(8)
Cl1A 0.222(5) 0.139(3) 0.138(3) -0.014(3) -0.096(3) 0.018(3)
Cl2A 0.205(7) 0.121(5) 0.151(5) -0.022(4) 0.005(5) -0.041(5)
Au1 0.01925(10) 0.01875(10) 0.03070(11) -0.00368(7) -0.00192(7) -0.00598(7)
B1 0.020(3) 0.019(3) 0.035(3) -0.004(2) -0.003(2) -0.007(2)
C1 0.028(3) 0.013(2) 0.045(3) -0.002(2) -0.010(2) -0.0045(19)
C2 0.029(3) 0.015(2) 0.054(4) -0.004(2) -0.010(2) -0.005(2)
C3 0.022(3) 0.024(3) 0.059(4) -0.008(3) -0.004(2) -0.005(2)
C4 0.019(2) 0.018(2) 0.056(4) -0.006(2) -0.002(2) -0.0020(19)
C5 0.021(2) 0.023(2) 0.035(3) -0.001(2) -0.001(2) -0.007(2)
C6 0.028(3) 0.021(2) 0.044(3) -0.004(2) -0.007(2) -0.001(2)
C7 0.047(3) 0.021(3) 0.042(3) -0.004(2) -0.011(3) -0.005(2)
C8 0.055(4) 0.028(3) 0.054(4) -0.010(3) -0.023(3) -0.012(3)
C9 0.031(3) 0.025(3) 0.074(5) -0.007(3) -0.016(3) -0.009(2)
C10 0.031(3) 0.035(3) 0.083(5) -0.016(3) -0.001(3) -0.014(3)
C11 0.030(3) 0.036(3) 0.090(6) -0.003(3) 0.011(3) -0.016(3)
C12 0.032(3) 0.031(3) 0.070(5) -0.008(3) 0.014(3) -0.008(3)
C13 0.029(3) 0.024(3) 0.058(4) -0.009(3) 0.007(3) -0.005(2)
C14 0.020(2) 0.023(2) 0.036(3) -0.001(2) 0.002(2) -0.004(2)
C15 0.025(2) 0.018(2) 0.039(3) 0.000(2) -0.002(2) -0.009(2)
C16 0.054(4) 0.021(3) 0.044(4) -0.002(2) -0.005(3) -0.011(3)
C17 0.083(5) 0.041(4) 0.038(4) 0.002(3) -0.006(3) -0.020(4)
C18 0.067(4) 0.028(3) 0.048(4) 0.012(3) -0.013(3) -0.012(3)
C19 0.047(4) 0.024(3) 0.057(4) 0.000(3) -0.010(3) -0.005(3)
C20 0.032(3) 0.023(3) 0.043(3) -0.005(2) -0.003(2) -0.006(2)
N1 0.021(2) 0.0154(19) 0.036(2) -0.0061(17) -0.0012(17) -0.0032(16)
C22 0.017(2) 0.017(2) 0.039(3) -0.005(2) -0.002(2) 0.0010(18)
C23 0.027(3) 0.018(2) 0.039(3) -0.002(2) -0.004(2) -0.002(2)
C24 0.026(3) 0.021(2) 0.037(3) -0.007(2) -0.002(2) -0.008(2)
C25 0.020(2) 0.022(2) 0.044(3) -0.005(2) -0.008(2) -0.0022(19)
C26 0.025(2) 0.018(2) 0.033(3) -0.004(2) -0.006(2) -0.0040(19)
C27 0.037(3) 0.046(4) 0.057(4) 0.004(3) 0.004(3) -0.017(3)
C28 0.024(3) 0.045(4) 0.078(5) 0.005(3) 0.000(3) -0.008(3)
C29 0.024(2) 0.019(2) 0.042(3) -0.005(2) 0.005(2) -0.007(2)
C30 0.024(3) 0.025(3) 0.055(4) -0.009(3) 0.001(2) -0.005(2)
C31 0.026(3) 0.037(3) 0.066(4) -0.003(3) 0.000(3) -0.003(2)
C32 0.036(3) 0.027(3) 0.066(4) -0.004(3) 0.011(3) -0.005(3)
C33 0.048(4) 0.030(3) 0.060(4) -0.018(3) 0.011(3) -0.010(3)
C34 0.031(3) 0.028(3) 0.053(4) -0.011(3) 0.006(3) -0.007(2)
C35 0.055(4) 0.035(4) 0.095(6) -0.008(4) 0.009(4) 0.009(3)
C36 0.033(3) 0.026(3) 0.030(3) 0.001(2) -0.010(2) -0.009(2)
C37 0.039(3) 0.034(3) 0.039(3) -0.005(3) -0.004(3) -0.010(3)
C38 0.055(4) 0.042(4) 0.041(4) -0.013(3) 0.000(3) -0.006(3)
C39 0.071(5) 0.037(3) 0.043(4) -0.014(3) 0.000(3) -0.017(3)
C40 0.058(4) 0.042(4) 0.059(4) -0.016(3) -0.004(3) -0.023(3)
C41 0.038(3) 0.036(3) 0.043(3) -0.015(3) -0.001(3) -0.016(3)
C42 0.020(2) 0.022(2) 0.029(3) -0.007(2) -0.0001(19) -0.0073(19)
C43 0.034(3) 0.022(3) 0.042(3) -0.002(2) -0.004(2) -0.002(2)
C44 0.048(4) 0.032(3) 0.041(3) 0.003(3) -0.003(3) -0.014(3)
C45 0.042(3) 0.046(4) 0.044(4) 0.003(3) 0.008(3) -0.028(3)
C46 0.026(3) 0.054(4) 0.054(4) 0.003(3) 0.000(3) -0.013(3)
C47 0.030(3) 0.040(3) 0.039(3) 0.006(3) -0.008(2) -0.013(2)
C48 0.025(2) 0.029(3) 0.027(3) 0.002(2) -0.001(2) -0.007(2)
C49 0.033(3) 0.041(3) 0.033(3) 0.001(2) -0.003(2) -0.009(2)
C50 0.039(3) 0.069(5) 0.029(3) 0.004(3) -0.006(3) -0.007(3)
C51 0.056(4) 0.043(4) 0.042(4) 0.012(3) -0.001(3) 0.002(3)
C52 0.080(5) 0.029(3) 0.061(5) 0.007(3) -0.021(4) -0.011(3)
C53 0.058(4) 0.035(3) 0.047(4) 0.005(3) -0.018(3) -0.014(3)
N2 0.026(2) 0.032(3) 0.048(3) 0.002(2) -0.002(2) -0.010(2)
P1 0.0259(6) 0.0224(6) 0.0289(7) -0.0026(5) -0.0036(5) -0.0076(5)

loop_
_atom_type_symbol
_atom_type_description
_atom_type_scat_dispersion_real
_atom_type_scat_dispersion_imag
_atom_type_scat_source
C C 0.0033 0.0016 'International Tables Vol C Tables 4.2.6.8 and 6.1.1.4'
H H 0.0000 0.0000 'International Tables Vol C Tables 4.2.6.8 and 6.1.1.4'
N N 0.0061 0.0033 'International Tables Vol C Tables 4.2.6.8 and 6.1.1.4'
B B 0.0013 0.0007 'International Tables Vol C Tables 4.2.6.8 and 6.1.1.4'
P P 0.1023 0.0942 'International Tables Vol C Tables 4.2.6.8 and 6.1.1.4'
Au Au -2.0133 8.8022 'International Tables Vol C Tables 4.2.6.8 and 6.1.1.4'
Cl Cl 0.1484 0.1585 'International Tables Vol C Tables 4.2.6.8 and 6.1.1.4'

loop_
_geom_angle_atom_site_label_1
_geom_angle_atom_site_label_2
_geom_angle_atom_site_label_3
_geom_angle
_geom_angle_site_symmetry_1
_geom_angle_site_symmetry_3
_geom_angle_publ_flag
Cl1 C95 Cl2 108.4(8) . . ?
C14 Au1 P1 173.72(15) . . ?
C5 B1 C15 112.0(4) . . ?
C5 B1 N1 112.6(4) . . ?
C15 B1 N1 107.2(4) . . ?
C5 B1 C1 107.0(4) . . ?
C15 B1 C1 113.2(4) . . ?
N1 B1 C1 104.6(4) . . ?
C6 C1 C2 117.3(5) . . ?
C6 C1 B1 124.3(5) . . ?
C2 C1 B1 118.4(5) . . ?
C1 C2 C9 120.0(6) . . ?
C1 C2 C3 118.9(5) . . ?
C9 C2 C3 121.1(5) . . ?
C10 C3 C4 118.9(6) . . ?
C10 C3 C2 121.2(5) . . ?
C4 C3 C2 119.9(5) . . ?
C13 C4 C3 117.7(5) . . ?
C13 C4 C5 120.3(5) . . ?
C3 C4 C5 121.4(5) . . ?
C14 C5 C4 123.0(5) . . ?
C14 C5 B1 127.5(4) . . ?
C4 C5 B1 109.2(4) . . ?
C7 C6 C1 122.0(5) . . ?
C8 C7 C6 120.2(6) . . ?
C7 C8 C9 119.5(6) . . ?
C8 C9 C2 121.1(5) . . ?
C11 C10 C3 121.8(6) . . ?
C10 C11 C12 119.3(6) . . ?
C11 C12 C13 119.9(6) . . ?
C12 C13 C4 122.5(6) . . ?
C5 C14 C29 122.0(4) . . ?
C5 C14 Au1 122.1(4) . . ?
C29 C14 Au1 115.7(4) . . ?
C16 C15 C20 115.9(5) . . ?
C16 C15 B1 121.0(5) . . ?
C20 C15 B1 123.1(5) . . ?
C17 C16 C15 123.0(6) . . ?
C16 C17 C18 119.3(6) . . ?
C19 C18 C17 119.6(6) . . ?
C18 C19 C20 120.8(6) . . ?
C19 C20 C15 121.4(6) . . ?
C26 N1 C22 116.4(4) . . ?
C26 N1 B1 123.2(4) . . ?
C22 N1 B1 119.6(4) . . ?
N1 C22 C23 123.6(4) . . ?
C22 C23 C24 120.7(5) . . ?
N2 C24 C23 123.1(5) . . ?
N2 C24 C25 121.8(5) . . ?
C23 C24 C25 115.1(5) . . ?
C26 C25 C24 120.4(5) . . ?
N1 C26 C25 123.6(5) . . ?
C30 C29 C34 115.6(5) . . ?
C30 C29 C14 122.1(5) . . ?
C34 C29 C14 122.1(5) . . ?
C31 C30 C29 122.3(6) . . ?
C30 C31 C32 121.6(6) . . ?
C33 C32 C31 117.1(6) . . ?
C33 C32 C35 121.8(7) . . ?
C31 C32 C35 121.1(7) . . ?
C32 C33 C34 121.3(6) . . ?
C33 C34 C29 122.2(6) . . ?
C37 C36 C41 118.8(5) . . ?
C37 C36 P1 118.3(4) . . ?
C41 C36 P1 122.9(4) . . ?
C38 C37 C36 121.3(6) . . ?
C37 C38 C39 119.4(6) . . ?
C40 C39 C38 120.0(6) . . ?
C39 C40 C41 120.2(6) . . ?
C36 C41 C40 120.2(6) . . ?
C43 C42 C47 119.4(5) . . ?
C43 C42 P1 117.5(4) . . ?
C47 C42 P1 123.1(4) . . ?
C42 C43 C44 120.2(5) . . ?
C45 C44 C43 119.6(6) . . ?
C44 C45 C46 120.3(6) . . ?
C47 C46 C45 120.4(6) . . ?
C46 C47 C42 120.1(5) . . ?
C53 C48 C49 119.6(5) . . ?
C53 C48 P1 118.3(4) . . ?
C49 C48 P1 122.1(4) . . ?
C50 C49 C48 119.7(6) . . ?
C51 C50 C49 120.0(6) . . ?
C52 C51 C50 120.8(6) . . ?
C51 C52 C53 119.6(6) . . ?
C48 C53 C52 120.4(6) . . ?
C24 N2 C27 120.5(5) . . ?
C24 N2 C28 119.9(5) . . ?
C27 N2 C28 119.3(5) . . ?
C42 P1 C48 104.7(2) . . ?
C42 P1 C36 104.4(2) . . ?
C48 P1 C36 105.0(2) . . ?
C42 P1 Au1 114.85(16) . . ?
C48 P1 Au1 113.36(17) . . ?
C36 P1 Au1 113.49(17) . . ?

loop_
_geom_bond_atom_site_label_1
_geom_bond_atom_site_label_2
_geom_bond_distance
_geom_bond_site_symmetry_2
_geom_bond_publ_flag
C95 Cl1 1.731(13) . ?
C95 Cl2 1.784(16) . ?
Au1 C14 2.050(5) . ?
Au1 P1 2.2917(13) . ?
B1 C5 1.618(7) . ?
B1 C15 1.631(8) . ?
B1 N1 1.634(7) . ?
B1 C1 1.636(8) . ?
C1 C6 1.400(8) . ?
C1 C2 1.405(7) . ?
C2 C9 1.409(8) . ?
C2 C3 1.473(8) . ?
C3 C10 1.402(8) . ?
C3 C4 1.425(8) . ?
C4 C13 1.386(8) . ?
C4 C5 1.491(7) . ?
C5 C14 1.365(7) . ?
C6 C7 1.392(8) . ?
C7 C8 1.372(9) . ?
C8 C9 1.377(10) . ?
C10 C11 1.378(10) . ?
C11 C12 1.383(10) . ?
C12 C13 1.385(8) . ?
C14 C29 1.499(7) . ?
C15 C16 1.393(8) . ?
C15 C20 1.403(7) . ?
C16 C17 1.383(9) . ?
C17 C18 1.388(9) . ?
C18 C19 1.363(9) . ?
C19 C20 1.392(8) . ?
N1 C26 1.351(6) . ?
N1 C22 1.354(6) . ?
C22 C23 1.357(7) . ?
C23 C24 1.410(7) . ?
C24 N2 1.347(7) . ?
C24 C25 1.417(7) . ?
C25 C26 1.361(7) . ?
C27 N2 1.455(8) . ?
C28 N2 1.465(7) . ?
C29 C30 1.394(8) . ?
C29 C34 1.399(8) . ?
C30 C31 1.382(8) . ?
C31 C32 1.394(9) . ?
C32 C33 1.378(10) . ?
C32 C35 1.522(8) . ?
C33 C34 1.396(8) . ?
C36 C37 1.382(8) . ?
C36 C41 1.393(7) . ?
C36 P1 1.829(5) . ?
C37 C38 1.379(8) . ?
C38 C39 1.398(10) . ?
C39 C40 1.369(10) . ?
C40 C41 1.395(8) . ?
C42 C43 1.391(7) . ?
C42 C47 1.391(7) . ?
C42 P1 1.811(5) . ?
C43 C44 1.395(8) . ?
C44 C45 1.374(9) . ?
C45 C46 1.388(9) . ?
C46 C47 1.372(8) . ?
C48 C53 1.381(8) . ?
C48 C49 1.392(8) . ?
C48 P1 1.823(5) . ?
C49 C50 1.384(8) . ?
C50 C51 1.382(10) . ?
C51 C52 1.365(10) . ?
C52 C53 1.393(9) . ?

loop_
_platon_squeeze_void_nr
_platon_squeeze_void_average_x
_platon_squeeze_void_average_y
_platon_squeeze_void_average_z
_platon_squeeze_void_volume
_platon_squeeze_void_count_electrons
_platon_squeeze_void_content
1 0.000 0.500 0.000 524 189 ' '
